data_1518699
loop_
_publ_author_name
'Levin, Vitalij V.'
'Trifonov, Alexey L.'
'Zemtsov, Artem A.'
'Struchkova, Marina I.'
'Arkhipov, Dmitry E.'
'Dilman, Alexander D.'

_publ_section_title
;
 Difluoromethylene Phosphabetaine as an Equivalent of Difluoromethyl
 Carbanion.
;
_journal_issue 23
_journal_name_full 'Organic letters'
_journal_page_first 6256
_journal_paper_doi 10.1021/ol503225s
_journal_volume 16
_journal_year 2014
_chemical_formula_moiety 'C33 H29 F2 O5 P'
_chemical_formula_sum 'C33 H29 F2 O5 P'
_chemical_formula_weight 574.53
_chemical_name_systematic
; 
 ? 
;
_space_group_IT_number 14
_symmetry_cell_setting monoclinic
_symmetry_space_group_name_Hall '-P 2yn'
_symmetry_space_group_name_H-M 'P 1 21/n 1'
_atom_sites_solution_hydrogens mixed
_atom_sites_solution_primary direct
_atom_sites_solution_secondary difmap
_audit_creation_method SHELXL-97
_cell_angle_alpha 90.00
_cell_angle_beta 95.1700(10)
_cell_angle_gamma 90.00
_cell_formula_units_Z 4
_cell_length_a 9.2855(3)
_cell_length_b 30.8566(10)
_cell_length_c 9.7988(3)
_cell_measurement_reflns_used 9986
_cell_measurement_temperature 120(2)
_cell_measurement_theta_max 30.02
_cell_measurement_theta_min 2.19
_cell_volume 2796.12(15)
_computing_cell_refinement 'APEX2 (Bruker, 2005)'
_computing_data_collection 'APEX2 (Bruker, 2005)'
_computing_data_reduction 'APEX2 (Bruker, 2005)'
_computing_molecular_graphics 'SHELXTL ver. 5.1 (Sheldrick, 1998)'
_computing_publication_material 'SHELXTL ver. 5.1 (Sheldrick, 1998)'
_computing_structure_refinement 'SHELXTL ver. 5.1 (Sheldrick, 1998)'
_computing_structure_solution 'SHELXTL ver. 5.1 (Sheldrick, 1998)'
_diffrn_ambient_temperature 120(2)
_diffrn_measured_fraction_theta_full 1.000
_diffrn_measured_fraction_theta_max 1.000
_diffrn_measurement_device_type 'Bruker APEX II CCD area detector'
_diffrn_measurement_method '\f and \w scans'
_diffrn_radiation_monochromator graphite
_diffrn_radiation_source 'fine-focus sealed tube'
_diffrn_radiation_type MoK\a
_diffrn_radiation_wavelength 0.71073
_diffrn_reflns_av_R_equivalents 0.0320
_diffrn_reflns_av_sigmaI/netI 0.0161
_diffrn_reflns_limit_h_max 13
_diffrn_reflns_limit_h_min -13
_diffrn_reflns_limit_k_max 43
_diffrn_reflns_limit_k_min -43
_diffrn_reflns_limit_l_max 13
_diffrn_reflns_limit_l_min -13
_diffrn_reflns_number 82917
_diffrn_reflns_theta_full 30.05
_diffrn_reflns_theta_max 30.05
_diffrn_reflns_theta_min 1.32
_exptl_absorpt_coefficient_mu 0.154
_exptl_absorpt_correction_T_max 0.9670
_exptl_absorpt_correction_T_min 0.9540
_exptl_absorpt_correction_type multi-scan
_exptl_absorpt_process_details 'APEX2 (Bruker, 2005)'
_exptl_crystal_colour colorless
_exptl_crystal_density_diffrn 1.365
_exptl_crystal_density_method 'not measured'
_exptl_crystal_description prism
_exptl_crystal_F_000 1200
_exptl_crystal_size_max 0.31
_exptl_crystal_size_mid 0.26
_exptl_crystal_size_min 0.22
_refine_diff_density_max 0.783
_refine_diff_density_min -0.255
_refine_diff_density_rms 0.052
_refine_ls_extinction_method none
_refine_ls_goodness_of_fit_ref 1.046
_refine_ls_hydrogen_treatment constr
_refine_ls_matrix_type full
_refine_ls_number_parameters 373
_refine_ls_number_reflns 8185
_refine_ls_number_restraints 0
_refine_ls_restrained_S_all 1.046
_refine_ls_R_factor_all 0.0483
_refine_ls_R_factor_gt 0.0415
_refine_ls_shift/su_max 0.001
_refine_ls_shift/su_mean 0.000
_refine_ls_structure_factor_coef Fsqd
_refine_ls_weighting_details 'calc w=1/[\s^2^(Fo^2^)+(0.0446P)^2^+1.8548P] where P=(Fo^2^+2Fc^2^)/3'
_refine_ls_weighting_scheme calc
_refine_ls_wR_factor_gt 0.1015
_refine_ls_wR_factor_ref 0.1058
_reflns_number_gt 7214
_reflns_number_total 8185
_reflns_threshold_expression I>2u(I)
_cod_data_source_file ol503225s_si_001.cif
_cod_data_source_block zem1236
_cod_depositor_comments
;
The following automatic conversions were performed:

'_symmetry_cell_setting' value 'Monoclinic' changed to 'monoclinic'
according to
/home/saulius/struct/COD-crude-data--automatic-downloads/current/ACS/lib/dictionaries/cif_core.dic
dictionary named 'cif_core.dic' version 2.4.2 from 2011-04-26.

Automatic conversion script
Id: cif_fix_values 2935 2014-11-11 08:27:57Z andrius 
;
_cod_original_sg_symbol_H-M 'P 21/n'
_cod_database_code 1518699

loop_
_symmetry_equiv_pos_as_xyz
'x, y, z'
'-x+1/2, y+1/2, -z+1/2'
'-x, -y, -z'
'x-1/2, -y-1/2, z-1/2'

loop_
_atom_site_label
_atom_site_type_symbol
_atom_site_fract_x
_atom_site_fract_y
_atom_site_fract_z
_atom_site_U_iso_or_equiv
_atom_site_adp_type
_atom_site_occupancy
_atom_site_symmetry_multiplicity
_atom_site_calc_flag
_atom_site_refinement_flags
P1 P 0.21809(3) 0.137639(10) 0.36864(3) 0.01455(7) Uani 1 1 d .
F1 F 0.45955(8) 0.16405(3) 0.48985(8) 0.02043(16) Uani 1 1 d .
F2 F 0.27055(9) 0.19605(2) 0.56181(8) 0.02051(16) Uani 1 1 d .
O1 O 0.06250(10) 0.17086(3) 0.72870(10) 0.02131(19) Uani 1 1 d .
O2 O -0.04057(10) 0.10787(3) 0.76503(11) 0.02232(19) Uani 1 1 d .
O3 O 0.07356(10) 0.04090(3) 0.73805(11) 0.0231(2) Uani 1 1 d .
O4 O 0.28974(11) 0.03630(3) 0.66278(12) 0.0273(2) Uani 1 1 d .
O5 O 0.73262(11) 0.19922(4) 1.07515(10) 0.0267(2) Uani 1 1 d .
C1 C 0.32298(13) 0.15642(4) 0.53273(13) 0.0161(2) Uani 1 1 d .
C2 C 0.33966(13) 0.12641(4) 0.65681(12) 0.0163(2) Uani 1 1 d .
H2A H 0.3958 0.1011 0.6261 0.020 Uiso 1 1 calc R
C3 C 0.20085(13) 0.10696(4) 0.69954(13) 0.0168(2) Uani 1 1 d .
C4 C 0.07950(13) 0.13145(4) 0.73225(13) 0.0177(2) Uani 1 1 d .
C5 C -0.01732(14) 0.06534(4) 0.81884(14) 0.0213(2) Uani 1 1 d .
C6 C -0.16290(16) 0.04284(5) 0.80327(18) 0.0296(3) Uani 1 1 d .
H6A H -0.2003 0.0428 0.7065 0.044 Uiso 1 1 calc R
H6B H -0.2307 0.0583 0.8571 0.044 Uiso 1 1 calc R
H6C H -0.1520 0.0129 0.8362 0.044 Uiso 1 1 calc R
C7 C 0.04817(19) 0.06763(5) 0.96600(16) 0.0329(3) Uani 1 1 d .
H7A H 0.1376 0.0846 0.9705 0.049 Uiso 1 1 calc R
H7B H 0.0698 0.0383 1.0001 0.049 Uiso 1 1 calc R
H7C H -0.0205 0.0815 1.0226 0.049 Uiso 1 1 calc R
C8 C 0.19615(14) 0.06099(4) 0.69912(13) 0.0196(2) Uani 1 1 d .
C9 C 0.44041(13) 0.14788(4) 0.76896(12) 0.0168(2) Uani 1 1 d .
C10 C 0.39169(13) 0.17749(4) 0.86197(13) 0.0193(2) Uani 1 1 d .
H10A H 0.2925 0.1854 0.8550 0.023 Uiso 1 1 calc R
C11 C 0.48614(14) 0.19558(4) 0.96489(13) 0.0205(2) Uani 1 1 d .
H11A H 0.4513 0.2158 1.0273 0.025 Uiso 1 1 calc R
C12 C 0.63157(14) 0.18407(4) 0.97623(13) 0.0197(2) Uani 1 1 d .
C13 C 0.68278(14) 0.15552(4) 0.88204(14) 0.0213(2) Uani 1 1 d .
H13A H 0.7825 0.1482 0.8878 0.026 Uiso 1 1 calc R
C14 C 0.58783(14) 0.13784(4) 0.77967(13) 0.0193(2) Uani 1 1 d .
H14A H 0.6237 0.1185 0.7154 0.023 Uiso 1 1 calc R
C15 C 0.68078(16) 0.22029(5) 1.19055(14) 0.0265(3) Uani 1 1 d .
H15A H 0.7627 0.2281 1.2561 0.040 Uiso 1 1 calc R
H15B H 0.6160 0.2007 1.2346 0.040 Uiso 1 1 calc R
H15C H 0.6280 0.2466 1.1603 0.040 Uiso 1 1 calc R
C16 C 0.32655(13) 0.09758(4) 0.29371(13) 0.0166(2) Uani 1 1 d .
C17 C 0.38398(15) 0.10720(5) 0.17032(14) 0.0232(3) Uani 1 1 d .
H17A H 0.3631 0.1342 0.1262 0.028 Uiso 1 1 calc R
C18 C 0.47192(17) 0.07706(5) 0.11234(16) 0.0302(3) Uani 1 1 d .
H18A H 0.5107 0.0834 0.0281 0.036 Uiso 1 1 calc R
C19 C 0.50295(16) 0.03780(5) 0.17753(16) 0.0283(3) Uani 1 1 d .
H19A H 0.5631 0.0173 0.1379 0.034 Uiso 1 1 calc R
C20 C 0.44636(14) 0.02837(4) 0.30041(15) 0.0232(3) Uani 1 1 d .
H20A H 0.4685 0.0015 0.3446 0.028 Uiso 1 1 calc R
C21 C 0.35763(13) 0.05789(4) 0.35940(14) 0.0194(2) Uani 1 1 d .
H21A H 0.3185 0.0513 0.4432 0.023 Uiso 1 1 calc R
C22 C 0.19783(13) 0.18451(4) 0.25952(13) 0.0170(2) Uani 1 1 d .
C23 C 0.09085(15) 0.18201(4) 0.14990(15) 0.0238(3) Uani 1 1 d .
H23A H 0.0299 0.1573 0.1398 0.029 Uiso 1 1 calc R
C24 C 0.07356(16) 0.21572(5) 0.05569(16) 0.0294(3) Uani 1 1 d .
H24A H 0.0027 0.2138 -0.0203 0.035 Uiso 1 1 calc R
C25 C 0.16037(16) 0.25227(5) 0.07322(16) 0.0266(3) Uani 1 1 d .
H25A H 0.1479 0.2754 0.0092 0.032 Uiso 1 1 calc R
C26 C 0.26518(15) 0.25546(4) 0.18307(15) 0.0235(3) Uani 1 1 d .
H26A H 0.3228 0.2808 0.1949 0.028 Uiso 1 1 calc R
C27 C 0.28554(14) 0.22141(4) 0.27569(14) 0.0202(2) Uani 1 1 d .
H27A H 0.3587 0.2232 0.3497 0.024 Uiso 1 1 calc R
C28 C 0.04078(13) 0.11845(4) 0.39314(12) 0.0164(2) Uani 1 1 d .
C29 C -0.05815(14) 0.14864(4) 0.43647(14) 0.0201(2) Uani 1 1 d .
H29A H -0.0296 0.1778 0.4546 0.024 Uiso 1 1 calc R
C30 C -0.19817(14) 0.13538(5) 0.45254(15) 0.0241(3) Uani 1 1 d .
H30A H -0.2656 0.1554 0.4837 0.029 Uiso 1 1 calc R
C31 C -0.24047(14) 0.09293(5) 0.42329(15) 0.0253(3) Uani 1 1 d .
H31A H -0.3371 0.0843 0.4337 0.030 Uiso 1 1 calc R
C32 C -0.14319(15) 0.06309(4) 0.37909(15) 0.0248(3) Uani 1 1 d .
H32A H -0.1731 0.0342 0.3589 0.030 Uiso 1 1 calc R
C33 C -0.00138(14) 0.07565(4) 0.36434(14) 0.0203(2) Uani 1 1 d .
H33A H 0.0662 0.0553 0.3349 0.024 Uiso 1 1 calc R

loop_
_atom_site_aniso_label
_atom_site_aniso_U_11
_atom_site_aniso_U_22
_atom_site_aniso_U_33
_atom_site_aniso_U_23
_atom_site_aniso_U_13
_atom_site_aniso_U_12
P1 0.01269(13) 0.01298(13) 0.01788(14) -0.00066(10) 0.00087(10) -0.00096(10)
F1 0.0141(3) 0.0263(4) 0.0210(4) -0.0003(3) 0.0025(3) -0.0060(3)
F2 0.0277(4) 0.0130(3) 0.0210(4) -0.0011(3) 0.0036(3) 0.0013(3)
O1 0.0198(4) 0.0151(4) 0.0292(5) 0.0013(3) 0.0032(4) 0.0018(3)
O2 0.0173(4) 0.0173(4) 0.0330(5) 0.0050(4) 0.0065(4) 0.0005(3)
O3 0.0217(4) 0.0151(4) 0.0333(5) 0.0000(4) 0.0062(4) -0.0020(3)
O4 0.0276(5) 0.0155(4) 0.0399(6) 0.0014(4) 0.0102(4) 0.0039(4)
O5 0.0196(5) 0.0350(6) 0.0249(5) -0.0085(4) -0.0016(4) -0.0018(4)
C1 0.0143(5) 0.0149(5) 0.0194(5) -0.0016(4) 0.0026(4) -0.0013(4)
C2 0.0150(5) 0.0152(5) 0.0188(5) 0.0000(4) 0.0016(4) 0.0005(4)
C3 0.0156(5) 0.0139(5) 0.0212(6) 0.0015(4) 0.0027(4) 0.0000(4)
C4 0.0156(5) 0.0169(5) 0.0206(6) 0.0020(4) 0.0021(4) -0.0006(4)
C5 0.0206(6) 0.0165(5) 0.0273(6) 0.0038(5) 0.0047(5) -0.0008(4)
C6 0.0212(6) 0.0233(6) 0.0449(9) 0.0069(6) 0.0055(6) -0.0047(5)
C7 0.0408(9) 0.0311(8) 0.0264(7) 0.0058(6) 0.0003(6) -0.0067(6)
C8 0.0199(6) 0.0159(5) 0.0230(6) 0.0013(4) 0.0021(5) -0.0002(4)
C9 0.0159(5) 0.0168(5) 0.0176(5) 0.0012(4) 0.0014(4) 0.0002(4)
C10 0.0157(5) 0.0205(6) 0.0221(6) -0.0004(5) 0.0029(4) 0.0022(4)
C11 0.0199(6) 0.0219(6) 0.0200(6) -0.0022(5) 0.0035(5) 0.0011(5)
C12 0.0184(6) 0.0216(6) 0.0189(6) 0.0002(4) 0.0011(4) -0.0024(5)
C13 0.0152(5) 0.0249(6) 0.0236(6) -0.0009(5) 0.0014(4) 0.0019(5)
C14 0.0177(5) 0.0208(6) 0.0196(6) -0.0013(4) 0.0027(4) 0.0024(4)
C15 0.0297(7) 0.0272(7) 0.0222(6) -0.0041(5) -0.0003(5) -0.0042(5)
C16 0.0136(5) 0.0158(5) 0.0203(5) -0.0026(4) 0.0004(4) -0.0003(4)
C17 0.0240(6) 0.0234(6) 0.0224(6) 0.0011(5) 0.0046(5) 0.0029(5)
C18 0.0316(7) 0.0339(8) 0.0267(7) -0.0019(6) 0.0109(6) 0.0061(6)
C19 0.0234(6) 0.0273(7) 0.0345(8) -0.0094(6) 0.0038(6) 0.0059(5)
C20 0.0188(6) 0.0175(6) 0.0327(7) -0.0033(5) -0.0007(5) 0.0019(5)
C21 0.0168(5) 0.0168(5) 0.0245(6) -0.0008(4) 0.0009(4) -0.0007(4)
C22 0.0168(5) 0.0138(5) 0.0208(6) 0.0012(4) 0.0028(4) 0.0005(4)
C23 0.0200(6) 0.0205(6) 0.0300(7) 0.0047(5) -0.0028(5) -0.0034(5)
C24 0.0236(7) 0.0296(7) 0.0339(7) 0.0114(6) -0.0042(5) 0.0006(5)
C25 0.0249(7) 0.0206(6) 0.0348(7) 0.0102(5) 0.0059(6) 0.0054(5)
C26 0.0274(6) 0.0151(5) 0.0293(7) 0.0001(5) 0.0098(5) -0.0013(5)
C27 0.0211(6) 0.0180(6) 0.0218(6) -0.0009(4) 0.0037(5) -0.0030(4)
C28 0.0133(5) 0.0163(5) 0.0194(5) -0.0002(4) 0.0005(4) -0.0023(4)
C29 0.0172(6) 0.0168(5) 0.0261(6) -0.0019(5) 0.0013(5) -0.0008(4)
C30 0.0160(6) 0.0233(6) 0.0334(7) -0.0036(5) 0.0045(5) 0.0009(5)
C31 0.0156(6) 0.0269(7) 0.0335(7) -0.0016(5) 0.0023(5) -0.0056(5)
C32 0.0207(6) 0.0189(6) 0.0347(7) -0.0037(5) 0.0021(5) -0.0064(5)
C33 0.0184(6) 0.0159(5) 0.0266(6) -0.0023(5) 0.0013(5) -0.0014(4)

loop_
_atom_type_symbol
_atom_type_description
_atom_type_scat_dispersion_real
_atom_type_scat_dispersion_imag
_atom_type_scat_source
C C 0.0033 0.0016 'International Tables Vol C Tables 4.2.6.8 and 6.1.1.4'
H H 0.0000 0.0000 'International Tables Vol C Tables 4.2.6.8 and 6.1.1.4'
O O 0.0106 0.0060 'International Tables Vol C Tables 4.2.6.8 and 6.1.1.4'
F F 0.0171 0.0103 'International Tables Vol C Tables 4.2.6.8 and 6.1.1.4'
P P 0.1023 0.0942 'International Tables Vol C Tables 4.2.6.8 and 6.1.1.4'

loop_
_geom_angle_atom_site_label_1
_geom_angle_atom_site_label_2
_geom_angle_atom_site_label_3
_geom_angle
C28 P1 C16 112.65(6)
C28 P1 C22 107.35(6)
C16 P1 C22 110.09(6)
C28 P1 C1 113.39(6)
C16 P1 C1 107.08(5)
C22 P1 C1 106.07(6)
C4 O2 C5 117.98(10)
C8 O3 C5 117.44(10)
C12 O5 C15 117.30(11)
F2 C1 F1 105.38(9)
F2 C1 C2 113.12(10)
F1 C1 C2 108.28(9)
F2 C1 P1 106.71(8)
F1 C1 P1 102.03(8)
C2 C1 P1 119.89(8)
C3 C2 C1 115.66(10)
C3 C2 C9 117.00(10)
C1 C2 C9 108.75(10)
C3 C2 H2A 104.7
C1 C2 H2A 104.7
C9 C2 H2A 104.7
C8 C3 C4 120.57(11)
C8 C3 C2 114.95(11)
C4 C3 C2 124.42(11)
O1 C4 O2 114.89(11)
O1 C4 C3 128.69(12)
O2 C4 C3 116.30(11)
O2 C5 O3 111.10(10)
O2 C5 C6 106.32(11)
O3 C5 C6 105.64(11)
O2 C5 C7 110.11(12)
O3 C5 C7 110.28(12)
C6 C5 C7 113.27(12)
C5 C6 H6A 109.5
C5 C6 H6B 109.5
H6A C6 H6B 109.5
C5 C6 H6C 109.5
H6A C6 H6C 109.5
H6B C6 H6C 109.5
C5 C7 H7A 109.5
C5 C7 H7B 109.5
H7A C7 H7B 109.5
C5 C7 H7C 109.5
H7A C7 H7C 109.5
H7B C7 H7C 109.5
O4 C8 O3 115.02(11)
O4 C8 C3 126.63(12)
O3 C8 C3 118.31(11)
C10 C9 C14 117.98(11)
C10 C9 C2 122.70(11)
C14 C9 C2 119.32(11)
C11 C10 C9 121.05(12)
C11 C10 H10A 119.5
C9 C10 H10A 119.5
C12 C11 C10 119.94(12)
C12 C11 H11A 120.0
C10 C11 H11A 120.0
O5 C12 C13 115.64(11)
O5 C12 C11 124.60(12)
C13 C12 C11 119.76(12)
C14 C13 C12 119.76(12)
C14 C13 H13A 120.1
C12 C13 H13A 120.1
C13 C14 C9 121.45(12)
C13 C14 H14A 119.3
C9 C14 H14A 119.3
O5 C15 H15A 109.5
O5 C15 H15B 109.5
H15A C15 H15B 109.5
O5 C15 H15C 109.5
H15A C15 H15C 109.5
H15B C15 H15C 109.5
C17 C16 C21 120.30(12)
C17 C16 P1 118.71(10)
C21 C16 P1 120.96(10)
C18 C17 C16 119.68(13)
C18 C17 H17A 120.2
C16 C17 H17A 120.2
C17 C18 C19 120.02(14)
C17 C18 H18A 120.0
C19 C18 H18A 120.0
C20 C19 C18 120.24(13)
C20 C19 H19A 119.9
C18 C19 H19A 119.9
C19 C20 C21 120.59(13)
C19 C20 H20A 119.7
C21 C20 H20A 119.7
C20 C21 C16 119.17(12)
C20 C21 H21A 120.4
C16 C21 H21A 120.4
C23 C22 C27 119.83(12)
C23 C22 P1 116.20(9)
C27 C22 P1 123.92(10)
C24 C23 C22 120.03(13)
C24 C23 H23A 120.0
C22 C23 H23A 120.0
C25 C24 C23 119.65(14)
C25 C24 H24A 120.2
C23 C24 H24A 120.2
C26 C25 C24 120.82(13)
C26 C25 H25A 119.6
C24 C25 H25A 119.6
C25 C26 C27 119.83(12)
C25 C26 H26A 120.1
C27 C26 H26A 120.1
C26 C27 C22 119.81(12)
C26 C27 H27A 120.1
C22 C27 H27A 120.1
C33 C28 C29 120.64(11)
C33 C28 P1 122.03(10)
C29 C28 P1 117.26(9)
C30 C29 C28 119.07(12)
C30 C29 H29A 120.5
C28 C29 H29A 120.5
C29 C30 C31 120.37(12)
C29 C30 H30A 119.8
C31 C30 H30A 119.8
C30 C31 C32 120.68(12)
C30 C31 H31A 119.7
C32 C31 H31A 119.7
C31 C32 C33 119.76(12)
C31 C32 H32A 120.1
C33 C32 H32A 120.1
C32 C33 C28 119.47(12)
C32 C33 H33A 120.3
C28 C33 H33A 120.3

loop_
_geom_bond_atom_site_label_1
_geom_bond_atom_site_label_2
_geom_bond_distance
P1 C28 1.7861(12)
P1 C16 1.7930(12)
P1 C22 1.7984(12)
P1 C1 1.8941(13)
F1 C1 1.3914(13)
F2 C1 1.3558(14)
O1 C4 1.2264(15)
O2 C4 1.3928(15)
O2 C5 1.4236(15)
O3 C8 1.3798(15)
O3 C5 1.4240(16)
O4 C8 1.2321(16)
O5 C12 1.3691(15)
O5 C15 1.4253(17)
C1 C2 1.5253(17)
C2 C3 1.5145(17)
C2 C9 1.5286(17)
C2 H2A 1.0000
C3 C8 1.4193(17)
C3 C4 1.4172(17)
C5 C6 1.5149(19)
C5 C7 1.515(2)
C6 H6A 0.9800
C6 H6B 0.9800
C6 H6C 0.9800
C7 H7A 0.9800
C7 H7B 0.9800
C7 H7C 0.9800
C9 C10 1.3945(17)
C9 C14 1.3981(17)
C10 C11 1.3923(18)
C10 H10A 0.9500
C11 C12 1.3911(18)
C11 H11A 0.9500
C12 C13 1.3903(18)
C13 C14 1.3863(18)
C13 H13A 0.9500
C14 H14A 0.9500
C15 H15A 0.9800
C15 H15B 0.9800
C15 H15C 0.9800
C16 C17 1.3965(18)
C16 C21 1.4014(17)
C17 C18 1.3921(19)
C17 H17A 0.9500
C18 C19 1.388(2)
C18 H18A 0.9500
C19 C20 1.387(2)
C19 H19A 0.9500
C20 C21 1.3887(18)
C20 H20A 0.9500
C21 H21A 0.9500
C22 C23 1.3980(18)
C22 C27 1.4006(17)
C23 C24 1.3904(19)
C23 H23A 0.9500
C24 C25 1.388(2)
C24 H24A 0.9500
C25 C26 1.388(2)
C25 H25A 0.9500
C26 C27 1.3900(18)
C26 H26A 0.9500
C27 H27A 0.9500
C28 C33 1.3990(17)
C28 C29 1.4007(17)
C29 C30 1.3855(18)
C29 H29A 0.9500
C30 C31 1.3900(19)
C30 H30A 0.9500
C31 C32 1.386(2)
C31 H31A 0.9500
C32 C33 1.3926(18)
C32 H32A 0.9500
C33 H33A 0.9500

loop_
_geom_torsion_atom_site_label_1
_geom_torsion_atom_site_label_2
_geom_torsion_atom_site_label_3
_geom_torsion_atom_site_label_4
_geom_torsion
C28 P1 C1 F2 -77.10(9)
C16 P1 C1 F2 158.02(8)
C22 P1 C1 F2 40.47(9)
C28 P1 C1 F1 172.60(7)
C16 P1 C1 F1 47.71(9)
C22 P1 C1 F1 -69.84(8)
C28 P1 C1 C2 53.10(11)
C16 P1 C1 C2 -71.78(10)
C22 P1 C1 C2 170.67(9)
F2 C1 C2 C3 75.92(13)
F1 C1 C2 C3 -167.67(10)
P1 C1 C2 C3 -51.38(13)
F2 C1 C2 C9 -58.10(13)
F1 C1 C2 C9 58.30(12)
P1 C1 C2 C9 174.59(8)
C1 C2 C3 C8 121.02(12)
C9 C2 C3 C8 -108.81(13)
C1 C2 C3 C4 -56.18(16)
C9 C2 C3 C4 73.99(15)
C5 O2 C4 O1 -157.87(12)
C5 O2 C4 C3 25.83(16)
C8 C3 C4 O1 -174.81(13)
C2 C3 C4 O1 2.2(2)
C8 C3 C4 O2 0.89(18)
C2 C3 C4 O2 177.94(11)
C4 O2 C5 O3 -48.38(15)
C4 O2 C5 C6 -162.83(12)
C4 O2 C5 C7 74.10(15)
C8 O3 C5 O2 45.42(15)
C8 O3 C5 C6 160.30(11)
C8 O3 C5 C7 -76.96(14)
C5 O3 C8 O4 161.33(12)
C5 O3 C8 C3 -20.94(17)
C4 C3 C8 O4 174.19(13)
C2 C3 C8 O4 -3.1(2)
C4 C3 C8 O3 -3.25(19)
C2 C3 C8 O3 179.44(11)
C3 C2 C9 C10 -48.10(16)
C1 C2 C9 C10 85.23(14)
C3 C2 C9 C14 132.13(12)
C1 C2 C9 C14 -94.54(13)
C14 C9 C10 C11 -1.82(19)
C2 C9 C10 C11 178.40(12)
C9 C10 C11 C12 -0.2(2)
C15 O5 C12 C13 -166.04(12)
C15 O5 C12 C11 14.45(19)
C10 C11 C12 O5 -178.56(12)
C10 C11 C12 C13 1.9(2)
O5 C12 C13 C14 178.77(12)
C11 C12 C13 C14 -1.7(2)
C12 C13 C14 C9 -0.3(2)
C10 C9 C14 C13 2.09(19)
C2 C9 C14 C13 -178.13(12)
C28 P1 C16 C17 122.12(11)
C22 P1 C16 C17 2.33(12)
C1 P1 C16 C17 -112.55(11)
C28 P1 C16 C21 -60.03(12)
C22 P1 C16 C21 -179.81(10)
C1 P1 C16 C21 65.30(11)
C21 C16 C17 C18 0.3(2)
P1 C16 C17 C18 178.15(11)
C16 C17 C18 C19 -0.4(2)
C17 C18 C19 C20 0.1(2)
C18 C19 C20 C21 0.3(2)
C19 C20 C21 C16 -0.4(2)
C17 C16 C21 C20 0.14(19)
P1 C16 C21 C20 -177.68(10)
C28 P1 C22 C23 -40.99(12)
C16 P1 C22 C23 81.96(11)
C1 P1 C22 C23 -162.52(10)
C28 P1 C22 C27 141.69(11)
C16 P1 C22 C27 -95.36(12)
C1 P1 C22 C27 20.17(12)
C27 C22 C23 C24 1.3(2)
P1 C22 C23 C24 -176.17(12)
C22 C23 C24 C25 -1.7(2)
C23 C24 C25 C26 0.5(2)
C24 C25 C26 C27 1.1(2)
C25 C26 C27 C22 -1.5(2)
C23 C22 C27 C26 0.37(19)
P1 C22 C27 C26 177.59(10)
C16 P1 C28 C33 4.04(13)
C22 P1 C28 C33 125.40(11)
C1 P1 C28 C33 -117.79(11)
C16 P1 C28 C29 -172.92(10)
C22 P1 C28 C29 -51.56(11)
C1 P1 C28 C29 65.25(11)
C33 C28 C29 C30 1.0(2)
P1 C28 C29 C30 177.99(11)
C28 C29 C30 C31 -1.3(2)
C29 C30 C31 C32 0.7(2)
C30 C31 C32 C33 0.3(2)
C31 C32 C33 C28 -0.6(2)
C29 C28 C33 C32 0.0(2)
P1 C28 C33 C32 -176.88(11)
